data_7049334
loop_
_publ_author_name
'McGuire, Jake'
'Wilson, Bradley'
'McAllister, James'
'Miras, Haralampos N.'
'Wilson, Claire'
'Sproules, Stephen'
'Farnaby, Joy H.'

_publ_section_title
;
 Molecular and electronic structure of the dithiooxalato radical ligand
 stabilised by rare earth coordination.
;
_journal_issue 17
_journal_name_full 'Dalton transactions (Cambridge, England : 2003)'
_journal_page_first 5491
_journal_page_last 5495
_journal_paper_doi 10.1039/c9dt00688e
_journal_volume 48
_journal_year 2019
_chemical_formula_moiety 'C40 H40 B4 Gd2 N24 Ni O4 S4, C10 H10 Co, C2 H3 N'
_chemical_formula_sum 'C52 H53 B4 Co Gd2 N25 Ni O4 S4'
_chemical_formula_weight 1695.81
_space_group_crystal_system monoclinic
_space_group_IT_number 14
_space_group_name_Hall '-P 2ybc'
_space_group_name_H-M_alt 'P 1 21/c 1'
_symmetry_space_group_name_Hall '-P 2ybc'
_symmetry_space_group_name_H-M 'P 1 21/c 1'
_atom_sites_solution_hydrogens geom
_atom_sites_solution_primary dual
_audit_creation_date 2018-12-19
_audit_creation_method
;
Olex2 1.2
(compiled 2018.05.29 svn.r3508 for OlexSys, GUI svn.r5506)
;
_audit_update_record
;
2018-12-20 deposited with the CCDC.    2019-03-13 downloaded from the CCDC.
;
_cell_angle_alpha 90
_cell_angle_beta 113.674(2)
_cell_angle_gamma 90
_cell_formula_units_Z 4
_cell_length_a 21.5505(14)
_cell_length_b 18.3268(9)
_cell_length_c 18.0741(11)
_cell_measurement_reflns_used 9859
_cell_measurement_temperature 150
_cell_measurement_theta_max 28.27
_cell_measurement_theta_min 2.20
_cell_volume 6537.7(7)
_computing_cell_refinement 'SAINT V8.37A (Bruker-AXS, 2016)'
_computing_data_collection 'APEX3 Ver. 2016.9-0 (Bruker-AXS, 2016)'
_computing_data_reduction 'APEX3 Ver. 2016.9-0 (Bruker-AXS, 2016)'
_computing_molecular_graphics 'Olex2 (Dolomanov et al., 2009)'
_computing_publication_material 'Olex2 (Dolomanov et al., 2009)'
_computing_structure_refinement 'ShelXL (Sheldrick, 2015)'
_computing_structure_solution 'XT (Sheldrick, 2015)'
_diffrn_ambient_temperature 150
_diffrn_detector 'charge integrating pixel array detector'
_diffrn_detector_area_resol_mean 7.4074
_diffrn_detector_type 'Bruker PHOTON II'
_diffrn_measured_fraction_theta_full 0.999
_diffrn_measured_fraction_theta_max 0.995
_diffrn_measurement_device 'four-circle diffractometer'
_diffrn_measurement_device_type 'Bruker D8 VENTURE'
_diffrn_measurement_method '\f and \w scans'
_diffrn_radiation_collimation 'focusing mirrors'
_diffrn_radiation_monochromator 'multilayer mirror optics'
_diffrn_radiation_type MoK\a
_diffrn_radiation_wavelength 0.71073
_diffrn_reflns_av_R_equivalents 0.0502
_diffrn_reflns_av_unetI/netI 0.0479
_diffrn_reflns_Laue_measured_fraction_full 0.999
_diffrn_reflns_Laue_measured_fraction_max 0.995
_diffrn_reflns_limit_h_max 28
_diffrn_reflns_limit_h_min -28
_diffrn_reflns_limit_k_max 22
_diffrn_reflns_limit_k_min -24
_diffrn_reflns_limit_l_max 24
_diffrn_reflns_limit_l_min -21
_diffrn_reflns_number 67695
_diffrn_reflns_point_group_measured_fraction_full 0.999
_diffrn_reflns_point_group_measured_fraction_max 0.995
_diffrn_reflns_theta_full 25.242
_diffrn_reflns_theta_max 28.322
_diffrn_reflns_theta_min 2.198
_diffrn_source 'microfocus sealed tube'
_diffrn_source_type 'INCOATEC I\ms 3.0'
_diffrn_standards_number 0
_exptl_absorpt_coefficient_mu 2.728
_exptl_absorpt_correction_T_max 0.7457
_exptl_absorpt_correction_T_min 0.6003
_exptl_absorpt_correction_type multi-scan
_exptl_absorpt_process_details
'SADABS-2016/2 (Bruker,2016/2) was used for absorption correction. wR2(int) was 0.1009 before and 0.0692 after correction. The Ratio of minimum to maximum transmission is 0.8050. The \l/2 correction factor is Not present.'
_exptl_crystal_colour green
_exptl_crystal_colour_primary green
_exptl_crystal_density_diffrn 1.723
_exptl_crystal_description plate
_exptl_crystal_F_000 3356
_exptl_crystal_size_max 0.22
_exptl_crystal_size_mid 0.19
_exptl_crystal_size_min 0.015
_refine_diff_density_max 1.492
_refine_diff_density_min -1.398
_refine_diff_density_rms 0.143
_refine_ls_extinction_method none
_refine_ls_goodness_of_fit_ref 1.049
_refine_ls_hydrogen_treatment constr
_refine_ls_matrix_type full
_refine_ls_number_parameters 839
_refine_ls_number_reflns 16204
_refine_ls_number_restraints 0
_refine_ls_restrained_S_all 1.049
_refine_ls_R_factor_all 0.0642
_refine_ls_R_factor_gt 0.0383
_refine_ls_shift/su_max 0.001
_refine_ls_shift/su_mean 0.000
_refine_ls_structure_factor_coef Fsqd
_refine_ls_weighting_details 'w=1/[\s^2^(Fo^2^)+(0.0455P)^2^+12.9133P] where P=(Fo^2^+2Fc^2^)/3'
_refine_ls_weighting_scheme calc
_refine_ls_wR_factor_gt 0.0902
_refine_ls_wR_factor_ref 0.1069
_reflns_Friedel_coverage 0.000
_reflns_number_gt 11900
_reflns_number_total 16204
_reflns_threshold_expression 'I > 2\s(I)'
_cod_data_source_file c9dt00688e2.cif
_cod_data_source_block 4
_cod_depositor_comments 'Adding full bibliography for 7049330--7049334.cif.'
_cod_database_code 7049334
_shelx_shelxl_version_number 2018/1
_shelx_space_group_comment
;
The symmetry employed for this shelxl refinement is uniquely defined
by the following loop, which should always be used as a source of
symmetry information in preference to the above space-group names.
They are only intended as comments.
;
_shelx_estimated_absorpt_t_max 0.960
_shelx_estimated_absorpt_t_min 0.585
_olex2_refinement_description
;
1. Fixed Uiso
 At 1.2 times of:
  All B(H) groups, All C(H) groups
 At 1.5 times of:
  All C(H,H,H) groups
2.a Ternary CH refined with riding coordinates:
 B1T(H1TA), B2T(H2TA), B3T(H3TA), B4T(H4TA)
2.b Aromatic/amide H refined with riding coordinates:
 C1T(H1T), C2T(H2T), C3T(H3T), C4T(H4T), C5T(H5T), C6T(H6T), C7T(H7T),
 C8T(H8T), C9T(H9T), C10T(H10T), C11T(H11T), C12T(H12T), C13T(H13T), C14T(H14T),
  C15T(H15T), C16T(H16T), C17T(H17T), C18T(H18T), C19T(H19T), C20T(H20T),
 C21T(H21T), C22T(H22T), C23T(H23T), C24T(H24T), C25T(H25T), C26T(H26T),
 C27T(H27T), C28T(H28T), C29T(H29T), C30T(H30T), C31T(H31T), C32T(H32T),
 C33T(H33T), C34T(H34T), C35T(H35T), C36T(H36T), C1C(H1C), C2C(H2C), C3C(H3C),
 C4C(H4C), C5C(H5C), C6C(H6C), C7C(H7C), C8C(H8C), C9C(H9C), C10C(H10C)
2.c Idealised Me refined as rotating group:
 C1S(H1SA,H1SB,H1SC)
;
_olex2_submission_special_instructions 'No special instructions were received'

loop_
_space_group_symop_operation_xyz
'x, y, z'
'-x, y+1/2, -z+1/2'
'-x, -y, -z'
'x, -y-1/2, z-1/2'

loop_
_atom_site_label
_atom_site_type_symbol
_atom_site_fract_x
_atom_site_fract_y
_atom_site_fract_z
_atom_site_U_iso_or_equiv
_atom_site_adp_type
_atom_site_occupancy
_atom_site_site_symmetry_order
_atom_site_calc_flag
_atom_site_refinement_flags_posn
Gd1 Gd 0.21296(2) 0.15157(2) 0.45628(2) 0.01644(6) Uani 1 1 d .
Gd2 Gd 0.73332(2) 0.34613(2) 0.40191(2) 0.01858(6) Uani 1 1 d .
Ni1 Ni 0.47349(3) 0.25020(3) 0.43212(3) 0.01860(11) Uani 1 1 d .
S1 S 0.40103(6) 0.30402(6) 0.46901(7) 0.0243(2) Uani 1 1 d .
S2 S 0.41861(6) 0.14802(5) 0.41036(7) 0.0237(2) Uani 1 1 d .
S3 S 0.53595(6) 0.34691(6) 0.46642(7) 0.0267(2) Uani 1 1 d .
S4 S 0.53701(6) 0.20117(6) 0.37862(7) 0.0266(2) Uani 1 1 d .
O1 O 0.28735(15) 0.25103(15) 0.47054(18) 0.0219(6) Uani 1 1 d .
O2 O 0.30666(15) 0.11714(15) 0.42995(18) 0.0225(6) Uani 1 1 d .
O3 O 0.64704(16) 0.37664(16) 0.4453(2) 0.0281(7) Uani 1 1 d .
O4 O 0.64603(15) 0.25437(15) 0.36592(18) 0.0241(6) Uani 1 1 d .
N1T N 0.06992(18) 0.2523(2) 0.3600(2) 0.0261(8) Uani 1 1 d .
N2T N 0.12864(18) 0.25270(19) 0.4271(2) 0.0235(8) Uani 1 1 d .
N3T N 0.11734(19) 0.2121(2) 0.2612(2) 0.0248(8) Uani 1 1 d .
N4T N 0.18132(18) 0.1900(2) 0.3093(2) 0.0240(8) Uani 1 1 d .
N5T N 0.05404(19) 0.1215(2) 0.3088(2) 0.0265(8) Uani 1 1 d .
N6T N 0.10780(18) 0.08566(19) 0.3654(2) 0.0237(8) Uani 1 1 d .
N7T N 0.15760(18) 0.0770(2) 0.5981(2) 0.0242(8) Uani 1 1 d .
N8T N 0.13873(18) 0.1260(2) 0.5360(2) 0.0239(8) Uani 1 1 d .
N9T N 0.27853(18) 0.11855(19) 0.6625(2) 0.0220(8) Uani 1 1 d .
N10T N 0.28441(18) 0.16400(19) 0.6056(2) 0.0217(7) Uani 1 1 d .
N11T N 0.24844(18) 0.00179(19) 0.5821(2) 0.0235(8) Uani 1 1 d .
N12T N 0.24495(19) 0.02591(19) 0.5089(2) 0.0248(8) Uani 1 1 d .
N13T N 0.70919(18) 0.52239(18) 0.3291(2) 0.0224(8) Uani 1 1 d .
N14T N 0.71662(19) 0.47997(19) 0.3939(2) 0.0234(8) Uani 1 1 d .
N15T N 0.78796(18) 0.45747(18) 0.2815(2) 0.0219(7) Uani 1 1 d .
N16T N 0.80482(18) 0.39508(19) 0.3267(2) 0.0234(8) Uani 1 1 d .
N17T N 0.66441(19) 0.43053(19) 0.2148(2) 0.0241(8) Uani 1 1 d .
N18T N 0.65937(18) 0.36932(19) 0.2554(2) 0.0247(8) Uani 1 1 d .
N19T N 0.8983(2) 0.3297(2) 0.5313(2) 0.0308(9) Uani 1 1 d .
N20T N 0.84905(19) 0.3814(2) 0.5015(2) 0.0272(8) Uani 1 1 d .
N21T N 0.8275(2) 0.2360(2) 0.5624(2) 0.0301(9) Uani 1 1 d .
N22T N 0.7670(2) 0.2711(2) 0.5309(2) 0.0281(9) Uani 1 1 d .
N23T N 0.85574(19) 0.2183(2) 0.4409(2) 0.0287(9) Uani 1 1 d .
N24T N 0.79645(19) 0.24176(19) 0.3823(2) 0.0240(8) Uani 1 1 d .
C1 C 0.3407(2) 0.2389(2) 0.4583(2) 0.0178(8) Uani 1 1 d .
C1T C 0.0281(3) 0.3035(3) 0.3666(3) 0.0401(13) Uani 1 1 d .
H1T H -0.016251 0.313516 0.327618 0.048 Uiso 1 1 calc R
C2 C 0.3507(2) 0.1650(2) 0.4342(2) 0.0197(8) Uani 1 1 d .
C2T C 0.0598(3) 0.3394(3) 0.4391(3) 0.0433(14) Uani 1 1 d .
H2T H 0.042794 0.378732 0.459652 0.052 Uiso 1 1 calc R
C3 C 0.5993(2) 0.3317(2) 0.4339(3) 0.0222(9) Uani 1 1 d .
C3T C 0.1219(3) 0.3052(3) 0.4752(3) 0.0331(11) Uani 1 1 d .
H3T H 0.155286 0.317188 0.527001 0.040 Uiso 1 1 calc R
C4 C 0.5994(2) 0.2638(2) 0.3908(2) 0.0194(8) Uani 1 1 d .
C4T C 0.1175(3) 0.2425(3) 0.1934(3) 0.0310(11) Uani 1 1 d .
H4T H 0.079005 0.262382 0.150619 0.037 Uiso 1 1 calc R
C5T C 0.1813(3) 0.2402(3) 0.1957(3) 0.0319(11) Uani 1 1 d .
H5T H 0.196357 0.257544 0.156172 0.038 Uiso 1 1 calc R
C6T C 0.2196(2) 0.2068(2) 0.2691(3) 0.0263(10) Uani 1 1 d .
H6T H 0.266762 0.197168 0.288159 0.032 Uiso 1 1 calc R
C7T C 0.0005(2) 0.0761(3) 0.2779(3) 0.0344(11) Uani 1 1 d .
H7T H -0.042712 0.088088 0.237372 0.041 Uiso 1 1 calc R
C8T C 0.0190(3) 0.0105(3) 0.3148(3) 0.0378(12) Uani 1 1 d .
H8T H -0.008316 -0.031988 0.305558 0.045 Uiso 1 1 calc R
C9T C 0.0857(3) 0.0179(3) 0.3687(3) 0.0312(10) Uani 1 1 d .
H9T H 0.112144 -0.019676 0.403196 0.037 Uiso 1 1 calc R
C10T C 0.1040(2) 0.0552(3) 0.6118(3) 0.0291(10) Uani 1 1 d .
H10T H 0.104797 0.021133 0.651787 0.035 Uiso 1 1 calc R
C11T C 0.0479(2) 0.0903(3) 0.5582(3) 0.0353(11) Uani 1 1 d .
H11T H 0.002472 0.085966 0.553452 0.042 Uiso 1 1 calc R
C12T C 0.0718(2) 0.1334(3) 0.5126(3) 0.0277(10) Uani 1 1 d .
H12T H 0.044200 0.164356 0.469894 0.033 Uiso 1 1 calc R
C13T C 0.3186(2) 0.1440(2) 0.7368(2) 0.0215(9) Uani 1 1 d .
H13T H 0.322227 0.122992 0.786391 0.026 Uiso 1 1 calc R
C14T C 0.3528(2) 0.2035(2) 0.7298(3) 0.0314(11) Uani 1 1 d .
H14T H 0.385156 0.231426 0.771998 0.038 Uiso 1 1 calc R
C15T C 0.3299(2) 0.2149(2) 0.6468(3) 0.0266(10) Uani 1 1 d .
H15T H 0.344579 0.253472 0.622619 0.032 Uiso 1 1 calc R
C16T C 0.2713(2) -0.0671(2) 0.5935(3) 0.0299(11) Uani 1 1 d .
H16T H 0.278115 -0.095867 0.639826 0.036 Uiso 1 1 calc R
C17T C 0.2833(3) -0.0898(2) 0.5284(3) 0.0331(11) Uani 1 1 d .
H17T H 0.299578 -0.135914 0.520034 0.040 Uiso 1 1 calc R
C18T C 0.2661(2) -0.0297(2) 0.4772(3) 0.0278(10) Uani 1 1 d .
H18T H 0.269116 -0.028259 0.426171 0.033 Uiso 1 1 calc R
C19T C 0.6969(3) 0.5913(2) 0.3437(3) 0.0320(11) Uani 1 1 d .
H19T H 0.690139 0.631188 0.307684 0.038 Uiso 1 1 calc R
C20T C 0.6957(3) 0.5953(2) 0.4188(3) 0.0350(12) Uani 1 1 d .
H20T H 0.687908 0.637019 0.444970 0.042 Uiso 1 1 calc R
C21T C 0.7085(2) 0.5243(2) 0.4478(3) 0.0293(10) Uani 1 1 d .
H21T H 0.711156 0.509350 0.499252 0.035 Uiso 1 1 calc R
C22T C 0.8413(2) 0.4819(2) 0.2683(3) 0.0272(10) Uani 1 1 d .
H22T H 0.842232 0.524818 0.239340 0.033 Uiso 1 1 calc R
C23T C 0.8944(2) 0.4342(3) 0.3040(3) 0.0291(10) Uani 1 1 d .
H23T H 0.938494 0.436941 0.304189 0.035 Uiso 1 1 calc R
C24T C 0.8692(2) 0.3813(2) 0.3396(3) 0.0274(10) Uani 1 1 d .
H24T H 0.894423 0.340667 0.369191 0.033 Uiso 1 1 calc R
C25T C 0.6204(3) 0.4269(3) 0.1370(3) 0.0341(11) Uani 1 1 d .
H25T H 0.614396 0.462948 0.096934 0.041 Uiso 1 1 calc R
C26T C 0.5857(3) 0.3621(3) 0.1253(3) 0.0449(14) Uani 1 1 d .
H26T H 0.551666 0.344275 0.076536 0.054 Uiso 1 1 calc R
C27T C 0.6112(3) 0.3285(3) 0.2006(3) 0.0342(11) Uani 1 1 d .
H27T H 0.596421 0.282594 0.211691 0.041 Uiso 1 1 calc R
C28T C 0.9590(3) 0.3623(3) 0.5634(3) 0.0380(12) Uani 1 1 d .
H28T H 1.001312 0.337936 0.587761 0.046 Uiso 1 1 calc R
C29T C 0.9504(3) 0.4363(3) 0.5556(3) 0.0405(13) Uani 1 1 d .
H29T H 0.984395 0.472905 0.573363 0.049 Uiso 1 1 calc R
C30T C 0.8814(3) 0.4459(3) 0.5164(3) 0.0326(11) Uani 1 1 d .
H30T H 0.859677 0.491911 0.501834 0.039 Uiso 1 1 calc R
C31T C 0.8324(3) 0.1960(3) 0.6270(3) 0.0360(12) Uani 1 1 d .
H31T H 0.870166 0.167021 0.659334 0.043 Uiso 1 1 calc R
C32T C 0.7738(3) 0.2042(3) 0.6381(3) 0.0403(13) Uani 1 1 d .
H32T H 0.762301 0.182041 0.678403 0.048 Uiso 1 1 calc R
C33T C 0.7343(3) 0.2520(3) 0.5776(3) 0.0327(11) Uani 1 1 d .
H33T H 0.690557 0.268849 0.570447 0.039 Uiso 1 1 calc R
C34T C 0.8840(3) 0.1683(3) 0.4087(4) 0.0411(13) Uani 1 1 d .
H34T H 0.925606 0.143700 0.437082 0.049 Uiso 1 1 calc R
C35T C 0.8428(3) 0.1589(3) 0.3282(3) 0.0413(13) Uani 1 1 d .
H35T H 0.849524 0.127138 0.290594 0.050 Uiso 1 1 calc R
C36T C 0.7893(3) 0.2064(2) 0.3147(3) 0.0294(10) Uani 1 1 d .
H36T H 0.752333 0.212947 0.263986 0.035 Uiso 1 1 calc R
B1T B 0.0584(3) 0.2023(3) 0.2871(3) 0.0287(11) Uani 1 1 d .
H1TA H 0.015206 0.216501 0.241390 0.034 Uiso 1 1 calc R
B2T B 0.2315(3) 0.0511(3) 0.6391(3) 0.0251(10) Uani 1 1 d .
H2TA H 0.237540 0.023215 0.689083 0.030 Uiso 1 1 calc R
B3T B 0.7174(3) 0.4905(3) 0.2540(3) 0.0248(10) Uani 1 1 d .
H3TA H 0.712010 0.530296 0.213944 0.030 Uiso 1 1 calc R
B4T B 0.8813(3) 0.2475(3) 0.5283(3) 0.0327(13) Uani 1 1 d .
H4TA H 0.923217 0.220252 0.562582 0.039 Uiso 1 1 calc R
Co1 Co 0.46491(3) 0.52145(3) 0.27167(4) 0.02778(14) Uani 1 1 d .
C1C C 0.4849(3) 0.6174(3) 0.3324(4) 0.0470(15) Uani 1 1 d .
H1C H 0.516093 0.653643 0.331542 0.056 Uiso 1 1 calc R
C2C C 0.4154(3) 0.6136(3) 0.2796(3) 0.0407(13) Uani 1 1 d .
H2C H 0.391781 0.646372 0.236813 0.049 Uiso 1 1 calc R
C3C C 0.3878(3) 0.5515(3) 0.3028(3) 0.0350(11) Uani 1 1 d .
H3C H 0.341961 0.535804 0.278207 0.042 Uiso 1 1 calc R
C4C C 0.4397(3) 0.5171(3) 0.3685(3) 0.0426(13) Uani 1 1 d .
H4C H 0.435103 0.474358 0.395510 0.051 Uiso 1 1 calc R
C5C C 0.4997(3) 0.5578(3) 0.3867(3) 0.0519(16) Uani 1 1 d .
H5C H 0.542646 0.546977 0.428344 0.062 Uiso 1 1 calc R
C6C C 0.5267(3) 0.5191(3) 0.2120(3) 0.0339(11) Uani 1 1 d .
H6C H 0.556838 0.556648 0.211387 0.041 Uiso 1 1 calc R
C7C C 0.4597(3) 0.5113(3) 0.1565(3) 0.0331(11) Uani 1 1 d .
H7C H 0.436385 0.542661 0.112155 0.040 Uiso 1 1 calc R
C8C C 0.4324(2) 0.4482(2) 0.1780(3) 0.0305(10) Uani 1 1 d .
H8C H 0.387695 0.430043 0.150579 0.037 Uiso 1 1 calc R
C9C C 0.4839(3) 0.4170(3) 0.2480(3) 0.0338(11) Uani 1 1 d .
H9C H 0.479898 0.374213 0.275385 0.041 Uiso 1 1 calc R
C10C C 0.5424(2) 0.4617(3) 0.2692(3) 0.0347(11) Uani 1 1 d .
H10C H 0.584473 0.454527 0.313826 0.042 Uiso 1 1 calc R
N1S N 0.1735(5) 0.5228(4) 0.3212(5) 0.119(3) Uani 1 1 d .
C1S C 0.1945(5) 0.3874(4) 0.3444(5) 0.075(2) Uani 1 1 d .
H1SA H 0.197684 0.365687 0.296509 0.113 Uiso 1 1 calc GR
H1SB H 0.156413 0.365455 0.352964 0.113 Uiso 1 1 calc GR
H1SC H 0.236609 0.378331 0.391752 0.113 Uiso 1 1 calc GR
C2S C 0.1841(4) 0.4627(4) 0.3329(3) 0.0620(19) Uani 1 1 d .

loop_
_atom_site_aniso_label
_atom_site_aniso_U_11
_atom_site_aniso_U_22
_atom_site_aniso_U_33
_atom_site_aniso_U_23
_atom_site_aniso_U_13
_atom_site_aniso_U_12
Gd1 0.01703(10) 0.01909(10) 0.01585(9) 0.00063(7) 0.00937(8) -0.00003(7)
Gd2 0.01988(11) 0.01815(10) 0.02020(10) 0.00175(7) 0.01065(8) 0.00023(7)
Ni1 0.0169(3) 0.0204(2) 0.0215(2) -0.00077(19) 0.0110(2) -0.00197(19)
S1 0.0241(5) 0.0222(5) 0.0336(6) -0.0071(4) 0.0189(5) -0.0054(4)
S2 0.0220(5) 0.0208(5) 0.0348(6) -0.0051(4) 0.0183(5) -0.0026(4)
S3 0.0289(6) 0.0225(5) 0.0381(6) -0.0072(4) 0.0233(5) -0.0054(4)
S4 0.0248(6) 0.0235(5) 0.0391(6) -0.0080(4) 0.0208(5) -0.0059(4)
O1 0.0210(15) 0.0223(14) 0.0265(15) -0.0044(12) 0.0137(13) -0.0005(11)
O2 0.0259(16) 0.0186(14) 0.0304(15) -0.0036(12) 0.0192(13) -0.0040(12)
O3 0.0288(17) 0.0210(15) 0.0426(18) -0.0067(13) 0.0229(15) -0.0063(13)
O4 0.0249(16) 0.0231(14) 0.0319(16) -0.0015(12) 0.0192(14) -0.0012(12)
N1T 0.0190(18) 0.033(2) 0.0275(18) 0.0071(15) 0.0102(16) 0.0064(15)
N2T 0.0233(19) 0.0274(18) 0.0217(17) 0.0032(14) 0.0110(15) 0.0039(15)
N3T 0.026(2) 0.0325(19) 0.0173(16) 0.0024(14) 0.0105(15) -0.0005(15)
N4T 0.0216(19) 0.0323(19) 0.0195(17) 0.0014(14) 0.0099(15) -0.0009(15)
N5T 0.0228(19) 0.038(2) 0.0204(17) -0.0033(15) 0.0106(16) -0.0059(16)
N6T 0.0228(19) 0.0291(18) 0.0226(17) -0.0012(14) 0.0129(15) -0.0054(15)
N7T 0.0229(19) 0.0339(19) 0.0191(16) 0.0063(14) 0.0119(15) 0.0008(15)
N8T 0.0215(19) 0.0323(19) 0.0198(17) 0.0056(14) 0.0103(15) 0.0047(15)
N9T 0.0230(19) 0.0278(18) 0.0154(15) 0.0019(13) 0.0081(14) 0.0070(14)
N10T 0.0213(18) 0.0248(17) 0.0218(17) 0.0005(13) 0.0117(15) 0.0007(14)
N11T 0.0235(19) 0.0245(18) 0.0237(17) 0.0044(14) 0.0106(15) 0.0010(14)
N12T 0.026(2) 0.0236(18) 0.0299(19) 0.0008(15) 0.0171(17) 0.0011(15)
N13T 0.0248(19) 0.0182(16) 0.0273(18) 0.0027(14) 0.0137(16) 0.0016(14)
N14T 0.028(2) 0.0227(17) 0.0226(17) 0.0013(14) 0.0141(16) 0.0006(15)
N15T 0.0276(19) 0.0210(17) 0.0218(17) 0.0051(13) 0.0148(15) 0.0009(14)
N16T 0.0239(19) 0.0232(17) 0.0240(17) 0.0057(14) 0.0107(15) 0.0034(14)
N17T 0.0255(19) 0.0264(18) 0.0193(17) 0.0028(14) 0.0079(15) 0.0028(15)
N18T 0.0217(19) 0.0268(18) 0.0255(18) 0.0007(15) 0.0093(16) -0.0014(14)
N19T 0.027(2) 0.034(2) 0.0261(19) 0.0047(16) 0.0058(17) -0.0009(16)
N20T 0.027(2) 0.0278(19) 0.0260(18) -0.0007(15) 0.0103(16) -0.0035(15)
N21T 0.033(2) 0.030(2) 0.0242(18) 0.0065(15) 0.0081(17) 0.0009(16)
N22T 0.037(2) 0.0255(18) 0.0251(18) 0.0053(15) 0.0160(17) -0.0016(16)
N23T 0.023(2) 0.0302(19) 0.034(2) 0.0069(16) 0.0133(17) 0.0078(15)
N24T 0.0250(19) 0.0232(17) 0.0264(18) 0.0034(14) 0.0129(16) 0.0047(14)
C1 0.021(2) 0.0221(19) 0.0128(17) -0.0015(14) 0.0096(16) -0.0014(15)
C1T 0.033(3) 0.049(3) 0.039(3) 0.008(2) 0.016(2) 0.016(2)
C2 0.018(2) 0.0208(19) 0.0224(19) 0.0006(15) 0.0098(17) -0.0001(15)
C2T 0.052(4) 0.040(3) 0.047(3) 0.003(2) 0.029(3) 0.021(2)
C3 0.023(2) 0.022(2) 0.025(2) 0.0024(16) 0.0134(18) 0.0006(16)
C3T 0.042(3) 0.031(2) 0.032(2) -0.0009(19) 0.021(2) 0.005(2)
C4 0.020(2) 0.0175(18) 0.0214(19) 0.0016(15) 0.0088(17) 0.0001(15)
C4T 0.037(3) 0.036(2) 0.0155(19) 0.0051(17) 0.0059(19) -0.004(2)
C5T 0.038(3) 0.041(3) 0.021(2) -0.0001(19) 0.016(2) -0.013(2)
C6T 0.028(2) 0.036(2) 0.021(2) 0.0004(17) 0.0163(19) -0.0075(19)
C7T 0.021(2) 0.055(3) 0.030(2) -0.006(2) 0.014(2) -0.012(2)
C8T 0.035(3) 0.051(3) 0.035(3) -0.011(2) 0.021(2) -0.021(2)
C9T 0.038(3) 0.031(2) 0.032(2) -0.0064(19) 0.022(2) -0.009(2)
C10T 0.028(2) 0.040(3) 0.026(2) 0.0090(19) 0.019(2) 0.000(2)
C11T 0.023(2) 0.052(3) 0.036(3) 0.010(2) 0.018(2) -0.001(2)
C12T 0.017(2) 0.042(3) 0.026(2) 0.0100(19) 0.0100(18) 0.0037(18)
C13T 0.020(2) 0.033(2) 0.0142(17) 0.0025(16) 0.0096(16) 0.0105(17)
C14T 0.026(2) 0.031(2) 0.028(2) -0.0086(18) 0.0011(19) 0.0052(19)
C15T 0.026(2) 0.024(2) 0.027(2) -0.0048(17) 0.0084(19) 0.0032(17)
C16T 0.032(3) 0.019(2) 0.035(2) 0.0078(17) 0.009(2) -0.0009(17)
C17T 0.039(3) 0.018(2) 0.038(3) -0.0008(18) 0.012(2) 0.0020(18)
C18T 0.033(3) 0.025(2) 0.028(2) -0.0034(17) 0.016(2) -0.0015(18)
C19T 0.041(3) 0.019(2) 0.039(3) 0.0031(18) 0.020(2) 0.0041(19)
C20T 0.052(3) 0.022(2) 0.041(3) -0.0042(19) 0.029(3) 0.000(2)
C21T 0.041(3) 0.025(2) 0.028(2) -0.0038(17) 0.020(2) -0.0020(19)
C22T 0.031(2) 0.028(2) 0.031(2) 0.0029(18) 0.021(2) -0.0024(18)
C23T 0.024(2) 0.037(2) 0.033(2) 0.0003(19) 0.018(2) -0.0015(19)
C24T 0.024(2) 0.031(2) 0.029(2) 0.0052(18) 0.0129(19) 0.0054(18)
C25T 0.034(3) 0.044(3) 0.022(2) 0.001(2) 0.009(2) 0.003(2)
C26T 0.040(3) 0.054(3) 0.028(3) -0.009(2) 0.001(2) -0.006(3)
C27T 0.032(3) 0.034(2) 0.029(2) -0.0045(19) 0.005(2) -0.005(2)
C28T 0.023(2) 0.054(3) 0.029(2) 0.005(2) 0.002(2) -0.003(2)
C29T 0.035(3) 0.046(3) 0.034(3) -0.003(2) 0.007(2) -0.012(2)
C30T 0.037(3) 0.030(2) 0.030(2) 0.0000(19) 0.013(2) -0.007(2)
C31T 0.053(3) 0.030(2) 0.019(2) 0.0043(18) 0.008(2) -0.003(2)
C32T 0.070(4) 0.033(3) 0.022(2) 0.0031(19) 0.022(2) -0.005(2)
C33T 0.046(3) 0.033(2) 0.026(2) 0.0001(19) 0.022(2) -0.004(2)
C34T 0.036(3) 0.040(3) 0.053(3) 0.006(2) 0.024(3) 0.015(2)
C35T 0.051(3) 0.036(3) 0.047(3) 0.001(2) 0.030(3) 0.009(2)
C36T 0.039(3) 0.026(2) 0.030(2) 0.0024(18) 0.022(2) -0.0014(19)
B1T 0.020(2) 0.043(3) 0.022(2) 0.003(2) 0.007(2) 0.004(2)
B2T 0.028(3) 0.026(2) 0.024(2) 0.0098(19) 0.014(2) 0.004(2)
B3T 0.028(3) 0.024(2) 0.024(2) 0.0047(18) 0.011(2) 0.0049(19)
B4T 0.029(3) 0.033(3) 0.032(3) 0.010(2) 0.006(2) 0.009(2)
Co1 0.0249(3) 0.0287(3) 0.0288(3) -0.0017(2) 0.0098(3) -0.0008(2)
C1C 0.047(3) 0.045(3) 0.052(3) -0.026(3) 0.023(3) -0.013(3)
C2C 0.046(3) 0.031(3) 0.048(3) -0.007(2) 0.021(3) 0.003(2)
C3C 0.035(3) 0.035(3) 0.043(3) -0.003(2) 0.024(2) 0.004(2)
C4C 0.055(4) 0.046(3) 0.033(3) 0.000(2) 0.024(3) 0.011(3)
C5C 0.046(3) 0.066(4) 0.031(3) -0.020(3) 0.003(3) 0.004(3)
C6C 0.031(3) 0.034(2) 0.042(3) 0.001(2) 0.020(2) -0.005(2)
C7C 0.037(3) 0.033(2) 0.031(2) 0.0027(19) 0.015(2) 0.000(2)
C8C 0.030(2) 0.030(2) 0.035(2) -0.0038(19) 0.016(2) -0.0027(19)
C9C 0.035(3) 0.029(2) 0.041(3) 0.000(2) 0.019(2) 0.002(2)
C10C 0.024(2) 0.039(3) 0.043(3) -0.001(2) 0.016(2) 0.006(2)
N1S 0.234(11) 0.067(4) 0.086(5) 0.020(4) 0.093(6) 0.047(6)
C1S 0.124(7) 0.047(4) 0.067(5) 0.000(3) 0.052(5) -0.011(4)
C2S 0.099(6) 0.061(4) 0.030(3) 0.002(3) 0.029(3) 0.008(4)

loop_
_atom_type_symbol
_atom_type_description
_atom_type_scat_dispersion_real
_atom_type_scat_dispersion_imag
_atom_type_scat_source
C C 0.0033 0.0016 'International Tables Vol C Tables 4.2.6.8 and 6.1.1.4'
H H 0.0000 0.0000 'International Tables Vol C Tables 4.2.6.8 and 6.1.1.4'
B B 0.0013 0.0007 'International Tables Vol C Tables 4.2.6.8 and 6.1.1.4'
Co Co 0.3494 0.9721 'International Tables Vol C Tables 4.2.6.8 and 6.1.1.4'
Gd Gd -0.1653 3.9035 'International Tables Vol C Tables 4.2.6.8 and 6.1.1.4'
N N 0.0061 0.0033 'International Tables Vol C Tables 4.2.6.8 and 6.1.1.4'
Ni Ni 0.3393 1.1124 'International Tables Vol C Tables 4.2.6.8 and 6.1.1.4'
O O 0.0106 0.0060 'International Tables Vol C Tables 4.2.6.8 and 6.1.1.4'
S S 0.1246 0.1234 'International Tables Vol C Tables 4.2.6.8 and 6.1.1.4'

loop_
_geom_angle_atom_site_label_1
_geom_angle_atom_site_label_2
_geom_angle_atom_site_label_3
_geom_angle
O1 Gd1 N2T 81.69(11)
O1 Gd1 N4T 77.76(11)
O1 Gd1 N6T 146.50(11)
O1 Gd1 N8T 128.33(11)
O1 Gd1 N10T 73.68(11)
O1 Gd1 N12T 126.86(11)
O2 Gd1 O1 68.19(10)
O2 Gd1 N2T 140.44(11)
O2 Gd1 N4T 75.85(11)
O2 Gd1 N6T 111.30(11)
O2 Gd1 N8T 147.23(10)
O2 Gd1 N10T 92.07(11)
O2 Gd1 N12T 72.41(11)
N2T Gd1 N4T 73.08(12)
N2T Gd1 N6T 80.21(12)
N2T Gd1 N8T 72.07(12)
N2T Gd1 N10T 103.78(11)
N4T Gd1 N8T 131.30(11)
N6T Gd1 N4T 70.10(12)
N6T Gd1 N8T 71.33(12)
N6T Gd1 N10T 138.23(12)
N10T Gd1 N4T 151.41(12)
N10T Gd1 N8T 70.68(11)
N12T Gd1 N2T 146.70(12)
N12T Gd1 N4T 124.75(12)
N12T Gd1 N6T 80.97(12)
N12T Gd1 N8T 75.98(12)
N12T Gd1 N10T 73.60(11)
O3 Gd2 O4 67.72(10)
O3 Gd2 N14T 70.67(12)
O3 Gd2 N16T 143.86(11)
O3 Gd2 N18T 93.41(12)
O3 Gd2 N20T 112.98(12)
O3 Gd2 N22T 78.27(12)
O3 Gd2 N24T 142.20(11)
O4 Gd2 N14T 126.62(11)
O4 Gd2 N16T 131.64(11)
O4 Gd2 N18T 74.82(11)
O4 Gd2 N20T 144.90(11)
O4 Gd2 N22T 77.00(11)
O4 Gd2 N24T 80.51(11)
N14T Gd2 N16T 74.29(12)
N14T Gd2 N18T 75.84(11)
N14T Gd2 N20T 82.30(12)
N14T Gd2 N22T 124.75(12)
N18T Gd2 N16T 69.41(12)
N18T Gd2 N22T 151.69(12)
N20T Gd2 N16T 69.96(12)
N20T Gd2 N18T 137.67(12)
N20T Gd2 N22T 69.27(12)
N22T Gd2 N16T 130.99(12)
N24T Gd2 N14T 147.13(13)
N24T Gd2 N16T 73.31(12)
N24T Gd2 N18T 97.63(12)
N24T Gd2 N20T 81.67(12)
N24T Gd2 N22T 74.97(12)
S2 Ni1 S1 92.36(5)
S3 Ni1 S1 88.92(4)
S3 Ni1 S2 173.59(5)
S3 Ni1 S4 92.06(5)
S4 Ni1 S1 172.12(5)
S4 Ni1 S2 87.54(5)
C1 S1 Ni1 104.80(14)
C2 S2 Ni1 104.88(14)
C3 S3 Ni1 104.99(15)
C4 S4 Ni1 105.59(15)
C1 O1 Gd1 117.7(2)
C2 O2 Gd1 119.0(3)
C3 O3 Gd2 119.2(3)
C4 O4 Gd2 117.0(2)
N2T N1T B1T 122.7(4)
C1T N1T N2T 109.6(4)
C1T N1T B1T 127.6(4)
N1T N2T Gd1 121.5(3)
C3T N2T Gd1 130.8(3)
C3T N2T N1T 106.1(4)
N4T N3T B1T 121.4(3)
C4T N3T N4T 109.4(4)
C4T N3T B1T 129.2(4)
N3T N4T Gd1 121.6(3)
C6T N4T Gd1 131.5(3)
C6T N4T N3T 105.8(3)
N6T N5T B1T 122.0(3)
C7T N5T N6T 110.0(4)
C7T N5T B1T 128.0(4)
N5T N6T Gd1 122.0(3)
C9T N6T Gd1 131.3(3)
C9T N6T N5T 105.6(4)
N8T N7T B2T 120.6(4)
C10T N7T N8T 110.8(4)
C10T N7T B2T 128.5(4)
N7T N8T Gd1 122.0(3)
C12T N8T Gd1 129.4(3)
C12T N8T N7T 104.7(4)
N10T N9T B2T 122.0(3)
C13T N9T N10T 108.7(3)
C13T N9T B2T 129.3(4)
N9T N10T Gd1 123.2(2)
C15T N10T Gd1 130.7(3)
C15T N10T N9T 105.9(3)
N12T N11T B2T 121.9(3)
C16T N11T N12T 109.1(4)
C16T N11T B2T 128.9(4)
N11T N12T Gd1 124.7(3)
C18T N12T Gd1 129.3(3)
C18T N12T N11T 105.8(3)
N14T N13T B3T 121.5(3)
C19T N13T N14T 109.5(4)
C19T N13T B3T 128.9(4)
N13T N14T Gd2 125.5(3)
C21T N14T Gd2 128.3(3)
C21T N14T N13T 106.0(3)
N16T N15T B3T 121.3(4)
C22T N15T N16T 110.1(4)
C22T N15T B3T 128.6(4)
N15T N16T Gd2 122.1(3)
C24T N16T Gd2 129.7(3)
C24T N16T N15T 105.7(4)
N18T N17T B3T 122.9(3)
C25T N17T N18T 110.2(4)
C25T N17T B3T 126.8(4)
N17T N18T Gd2 123.3(2)
C27T N18T Gd2 131.2(3)
C27T N18T N17T 105.4(4)
N20T N19T B4T 121.8(4)
C28T N19T N20T 109.4(4)
C28T N19T B4T 128.8(4)
N19T N20T Gd2 119.9(3)
C30T N20T Gd2 131.2(3)
C30T N20T N19T 105.8(4)
N22T N21T B4T 121.4(4)
C31T N21T N22T 110.5(4)
C31T N21T B4T 128.0(4)
N21T N22T Gd2 120.9(3)
C33T N22T Gd2 133.3(3)
C33T N22T N21T 105.7(4)
N24T N23T B4T 121.7(4)
C34T N23T N24T 108.8(4)
C34T N23T B4T 129.6(4)
N23T N24T Gd2 122.3(3)
C36T N24T Gd2 130.0(3)
C36T N24T N23T 106.7(4)
O1 C1 S1 123.6(3)
O1 C1 C2 117.6(4)
C2 C1 S1 118.8(3)
N1T C1T H1T 125.5
N1T C1T C2T 108.9(5)
C2T C1T H1T 125.5
O2 C2 S2 123.5(3)
O2 C2 C1 117.4(4)
C1 C2 S2 119.0(3)
C1T C2T H2T 127.8
C1T C2T C3T 104.5(5)
C3T C2T H2T 127.8
O3 C3 S3 123.0(3)
O3 C3 C4 117.7(4)
C4 C3 S3 119.4(3)
N2T C3T C2T 110.8(4)
N2T C3T H3T 124.6
C2T C3T H3T 124.6
O4 C4 S4 123.8(3)
O4 C4 C3 118.2(4)
C3 C4 S4 118.0(3)
N3T C4T H4T 125.3
N3T C4T C5T 109.3(4)
C5T C4T H4T 125.3
C4T C5T H5T 127.8
C4T C5T C6T 104.3(4)
C6T C5T H5T 127.8
N4T C6T C5T 111.2(4)
N4T C6T H6T 124.4
C5T C6T H6T 124.4
N5T C7T H7T 126.0
N5T C7T C8T 108.0(4)
C8T C7T H7T 126.0
C7T C8T H8T 126.9
C7T C8T C9T 106.1(4)
C9T C8T H8T 126.9
N6T C9T C8T 110.3(5)
N6T C9T H9T 124.8
C8T C9T H9T 124.8
N7T C10T H10T 125.9
N7T C10T C11T 108.2(4)
C11T C10T H10T 125.9
C10T C11T H11T 127.6
C10T C11T C12T 104.7(4)
C12T C11T H11T 127.6
N8T C12T C11T 111.5(4)
N8T C12T H12T 124.2
C11T C12T H12T 124.2
N9T C13T H13T 125.1
C14T C13T N9T 109.9(4)
C14T C13T H13T 125.1
C13T C14T H14T 127.7
C13T C14T C15T 104.5(4)
C15T C14T H14T 127.7
N10T C15T C14T 110.9(4)
N10T C15T H15T 124.5
C14T C15T H15T 124.5
N11T C16T H16T 125.1
N11T C16T C17T 109.8(4)
C17T C16T H16T 125.1
C16T C17T H17T 128.1
C16T C17T C18T 103.9(4)
C18T C17T H17T 128.1
N12T C18T C17T 111.4(4)
N12T C18T H18T 124.3
C17T C18T H18T 124.3
N13T C19T H19T 125.4
N13T C19T C20T 109.2(4)
C20T C19T H19T 125.4
C19T C20T H20T 127.9
C19T C20T C21T 104.2(4)
C21T C20T H20T 127.9
N14T C21T C20T 111.1(4)
N14T C21T H21T 124.4
C20T C21T H21T 124.4
N15T C22T H22T 125.8
N15T C22T C23T 108.4(4)
C23T C22T H22T 125.8
C22T C23T H23T 127.7
C22T C23T C24T 104.7(4)
C24T C23T H23T 127.7
N16T C24T C23T 111.0(4)
N16T C24T H24T 124.5
C23T C24T H24T 124.5
N17T C25T H25T 125.8
N17T C25T C26T 108.4(4)
C26T C25T H25T 125.8
C25T C26T H26T 127.6
C25T C26T C27T 104.8(4)
C27T C26T H26T 127.6
N18T C27T C26T 111.2(5)
N18T C27T H27T 124.4
C26T C27T H27T 124.4
N19T C28T H28T 125.4
N19T C28T C29T 109.2(5)
C29T C28T H28T 125.4
C28T C29T H29T 127.7
C28T C29T C30T 104.7(4)
C30T C29T H29T 127.7
N20T C30T C29T 110.9(4)
N20T C30T H30T 124.5
C29T C30T H30T 124.5
N21T C31T H31T 125.9
N21T C31T C32T 108.2(4)
C32T C31T H31T 125.9
C31T C32T H32T 127.3
C31T C32T C33T 105.4(5)
C33T C32T H32T 127.3
N22T C33T C32T 110.3(5)
N22T C33T H33T 124.8
C32T C33T H33T 124.8
N23T C34T H34T 125.4
N23T C34T C35T 109.2(5)
C35T C34T H34T 125.4
C34T C35T H35T 127.9
C34T C35T C36T 104.2(5)
C36T C35T H35T 127.9
N24T C36T C35T 111.1(4)
N24T C36T H36T 124.4
C35T C36T H36T 124.4
N1T B1T N5T 111.1(4)
N1T B1T H1TA 109.1
N3T B1T N1T 108.8(4)
N3T B1T N5T 109.4(4)
N3T B1T H1TA 109.1
N5T B1T H1TA 109.1
N7T B2T N9T 108.9(3)
N7T B2T H2TA 109.2
N9T B2T H2TA 109.2
N11T B2T N7T 109.9(4)
N11T B2T N9T 110.5(4)
N11T B2T H2TA 109.2
N13T B3T H3TA 109.7
N15T B3T N13T 108.3(3)
N15T B3T N17T 109.0(4)
N15T B3T H3TA 109.7
N17T B3T N13T 110.3(4)
N17T B3T H3TA 109.7
N19T B4T H4TA 108.8
N21T B4T N19T 109.1(4)
N21T B4T N23T 110.3(4)
N21T B4T H4TA 108.8
N23T B4T N19T 110.9(4)
N23T B4T H4TA 108.8
C1C Co1 C2C 40.9(2)
C1C Co1 C3C 68.5(2)
C1C Co1 C4C 68.8(2)
C1C Co1 C7C 122.9(2)
C1C Co1 C8C 160.6(2)
C1C Co1 C9C 155.8(2)
C2C Co1 C3C 41.0(2)
C2C Co1 C7C 109.3(2)
C2C Co1 C8C 126.0(2)
C2C Co1 C9C 161.9(2)
C3C Co1 C7C 126.1(2)
C3C Co1 C8C 111.1(2)
C3C Co1 C9C 124.6(2)
C4C Co1 C2C 69.0(2)
C4C Co1 C3C 40.6(2)
C4C Co1 C7C 161.4(2)
C4C Co1 C8C 124.4(2)
C4C Co1 C9C 106.9(2)
C5C Co1 C1C 41.0(2)
C5C Co1 C2C 69.0(2)
C5C Co1 C3C 68.4(2)
C5C Co1 C4C 40.8(2)
C5C Co1 C6C 120.3(2)
C5C Co1 C7C 157.4(2)
C5C Co1 C8C 158.2(2)
C5C Co1 C9C 120.2(2)
C6C Co1 C1C 105.4(2)
C6C Co1 C2C 122.1(2)
C6C Co1 C3C 160.0(2)
C6C Co1 C4C 156.9(2)
C6C Co1 C7C 40.10(19)
C6C Co1 C8C 68.0(2)
C6C Co1 C9C 68.7(2)
C7C Co1 C8C 40.52(19)
C9C Co1 C7C 68.6(2)
C9C Co1 C8C 40.81(19)
C10C Co1 C1C 119.1(2)
C10C Co1 C2C 156.5(2)
C10C Co1 C3C 158.6(2)
C10C Co1 C4C 120.6(2)
C10C Co1 C5C 103.5(2)
C10C Co1 C6C 41.1(2)
C10C Co1 C7C 68.6(2)
C10C Co1 C8C 68.7(2)
C10C Co1 C9C 41.1(2)
Co1 C1C H1C 126.5
C2C C1C Co1 69.9(3)
C2C C1C H1C 125.9
C2C C1C C5C 108.2(5)
C5C C1C Co1 69.3(3)
C5C C1C H1C 125.9
Co1 C2C H2C 126.3
C1C C2C Co1 69.3(3)
C1C C2C H2C 126.4
C1C C2C C3C 107.1(5)
C3C C2C Co1 69.5(3)
C3C C2C H2C 126.4
Co1 C3C H3C 126.8
C2C C3C Co1 69.5(3)
C2C C3C H3C 125.7
C4C C3C Co1 69.6(3)
C4C C3C C2C 108.6(5)
C4C C3C H3C 125.7
Co1 C4C H4C 126.5
C3C C4C Co1 69.8(3)
C3C C4C H4C 126.1
C3C C4C C5C 107.7(5)
C5C C4C Co1 69.2(3)
C5C C4C H4C 126.1
Co1 C5C H5C 126.0
C1C C5C Co1 69.7(3)
C1C C5C H5C 125.8
C4C C5C Co1 70.1(3)
C4C C5C C1C 108.3(5)
C4C C5C H5C 125.8
Co1 C6C H6C 126.1
C7C C6C Co1 70.9(3)
C7C C6C H6C 125.6
C7C C6C C10C 108.9(4)
C10C C6C Co1 69.0(3)
C10C C6C H6C 125.6
Co1 C7C H7C 126.7
C6C C7C Co1 69.0(3)
C6C C7C H7C 126.0
C6C C7C C8C 108.0(4)
C8C C7C Co1 69.9(3)
C8C C7C H7C 126.0
Co1 C8C H8C 126.8
C7C C8C Co1 69.6(3)
C7C C8C H8C 126.0
C7C C8C C9C 108.0(4)
C9C C8C Co1 69.1(3)
C9C C8C H8C 126.0
Co1 C9C H9C 126.7
C8C C9C Co1 70.0(3)
C8C C9C H9C 126.3
C10C C9C Co1 68.5(3)
C10C C9C C8C 107.3(4)
C10C C9C H9C 126.3
Co1 C10C H10C 125.1
C6C C10C Co1 69.9(3)
C6C C10C C9C 107.7(4)
C6C C10C H10C 126.1
C9C C10C Co1 70.5(3)
C9C C10C H10C 126.1
H1SA C1S H1SB 109.5
H1SA C1S H1SC 109.5
H1SB C1S H1SC 109.5
C2S C1S H1SA 109.5
C2S C1S H1SB 109.5
C2S C1S H1SC 109.5
N1S C2S C1S 177.3(10)

loop_
_geom_bond_atom_site_label_1
_geom_bond_atom_site_label_2
_geom_bond_distance
Gd1 O1 2.372(3)
Gd1 O2 2.340(3)
Gd1 N2T 2.499(4)
Gd1 N4T 2.561(4)
Gd1 N6T 2.511(3)
Gd1 N8T 2.589(4)
Gd1 N10T 2.525(3)
Gd1 N12T 2.481(4)
Gd2 O3 2.357(3)
Gd2 O4 2.410(3)
Gd2 N14T 2.475(3)
Gd2 N16T 2.590(4)
Gd2 N18T 2.519(4)
Gd2 N20T 2.505(4)
Gd2 N22T 2.548(4)
Gd2 N24T 2.454(4)
Ni1 S1 2.1661(12)
Ni1 S2 2.1649(11)
Ni1 S3 2.1604(12)
Ni1 S4 2.1632(13)
S1 C1 1.718(4)
S2 C2 1.713(5)
S3 C3 1.713(5)
S4 C4 1.712(4)
O1 C1 1.275(5)
O2 C2 1.271(5)
O3 C3 1.268(5)
O4 C4 1.268(5)
N1T N2T 1.357(5)
N1T C1T 1.339(6)
N1T B1T 1.541(7)
N2T C3T 1.343(6)
N3T N4T 1.363(5)
N3T C4T 1.348(5)
N3T B1T 1.531(7)
N4T C6T 1.335(6)
N5T N6T 1.367(5)
N5T C7T 1.348(6)
N5T B1T 1.544(7)
N6T C9T 1.340(6)
N7T N8T 1.366(5)
N7T C10T 1.335(6)
N7T B2T 1.537(6)
N8T C12T 1.336(6)
N9T N10T 1.367(5)
N9T C13T 1.354(5)
N9T B2T 1.546(6)
N10T C15T 1.341(5)
N11T N12T 1.368(5)
N11T C16T 1.341(5)
N11T B2T 1.522(6)
N12T C18T 1.335(6)
N13T N14T 1.360(5)
N13T C19T 1.338(5)
N13T B3T 1.552(6)
N14T C21T 1.333(6)
N15T N16T 1.367(5)
N15T C22T 1.340(6)
N15T B3T 1.522(6)
N16T C24T 1.335(6)
N17T N18T 1.369(5)
N17T C25T 1.345(5)
N17T B3T 1.539(6)
N18T C27T 1.338(6)
N19T N20T 1.362(5)
N19T C28T 1.339(6)
N19T B4T 1.546(7)
N20T C30T 1.344(6)
N21T N22T 1.357(5)
N21T C31T 1.347(6)
N21T B4T 1.530(8)
N22T C33T 1.346(6)
N23T N24T 1.362(5)
N23T C34T 1.354(6)
N23T B4T 1.544(7)
N24T C36T 1.335(6)
C1 C2 1.464(5)
C1T H1T 0.9500
C1T C2T 1.377(8)
C2T H2T 0.9500
C2T C3T 1.381(7)
C3 C4 1.468(6)
C3T H3T 0.9500
C4T H4T 0.9500
C4T C5T 1.360(7)
C5T H5T 0.9500
C5T C6T 1.392(6)
C6T H6T 0.9500
C7T H7T 0.9500
C7T C8T 1.356(8)
C8T H8T 0.9500
C8T C9T 1.381(7)
C9T H9T 0.9500
C10T H10T 0.9500
C10T C11T 1.370(6)
C11T H11T 0.9500
C11T C12T 1.384(7)
C12T H12T 0.9500
C13T H13T 0.9500
C13T C14T 1.350(7)
C14T H14T 0.9500
C14T C15T 1.394(6)
C15T H15T 0.9500
C16T H16T 0.9500
C16T C17T 1.367(7)
C17T H17T 0.9500
C17T C18T 1.390(6)
C18T H18T 0.9500
C19T H19T 0.9500
C19T C20T 1.369(7)
C20T H20T 0.9500
C20T C21T 1.387(6)
C21T H21T 0.9500
C22T H22T 0.9500
C22T C23T 1.377(6)
C23T H23T 0.9500
C23T C24T 1.390(6)
C24T H24T 0.9500
C25T H25T 0.9500
C25T C26T 1.373(7)
C26T H26T 0.9500
C26T C27T 1.390(7)
C27T H27T 0.9500
C28T H28T 0.9500
C28T C29T 1.368(7)
C29T H29T 0.9500
C29T C30T 1.376(7)
C30T H30T 0.9500
C31T H31T 0.9500
C31T C32T 1.365(8)
C32T H32T 0.9500
C32T C33T 1.392(7)
C33T H33T 0.9500
C34T H34T 0.9500
C34T C35T 1.377(8)
C35T H35T 0.9500
C35T C36T 1.386(7)
C36T H36T 0.9500
B1T H1TA 1.0000
B2T H2TA 1.0000
B3T H3TA 1.0000
B4T H4TA 1.0000
Co1 C1C 2.026(5)
Co1 C2C 2.033(5)
Co1 C3C 2.034(5)
Co1 C4C 2.031(6)
Co1 C5C 2.020(5)
Co1 C6C 2.023(5)
Co1 C7C 2.047(5)
Co1 C8C 2.050(5)
Co1 C9C 2.038(5)
Co1 C10C 2.011(5)
C1C H1C 0.9500
C1C C2C 1.417(8)
C1C C5C 1.417(9)
C2C H2C 0.9500
C2C C3C 1.424(7)
C3C H3C 0.9500
C3C C4C 1.410(7)
C4C H4C 0.9500
C4C C5C 1.411(9)
C5C H5C 0.9500
C6C H6C 0.9500
C6C C7C 1.396(7)
C6C C10C 1.417(7)
C7C H7C 0.9500
C7C C8C 1.419(7)
C8C H8C 0.9500
C8C C9C 1.425(7)
C9C H9C 0.9500
C9C C10C 1.421(7)
C10C H10C 0.9500
N1S C2S 1.129(9)
C1S H1SA 0.9800
C1S H1SB 0.9800
C1S H1SC 0.9800
C1S C2S 1.400(9)
